data_7228267
loop_
_publ_author_name
'Mahmoudi, Ghodrat'
'Khandar, AliAkbar'
'White, Jonathan'
'Mitoraj, Mariusz Pawe\/l'
'Sekhar Jena, Himanshu'
'Van Der Voort, Pascal'
'Qureshi, Naseem'
'Kirillov, Alexander'
'Robeyns, Koen'
'Safin, Damir'

_publ_section_title
;
 Polar protic solvent-trapping polymorphism of the HgII-hydrazone
 coordination polymer: experimental and theoretical findings
;
_journal_name_full CrystEngComm
_journal_paper_doi 10.1039/C7CE00626H
_journal_year 2017
_chemical_formula_moiety '2(C12 H9 Hg N7 O), H2 O'
_chemical_formula_sum 'C24 H20 Hg2 N14 O3'
_chemical_formula_weight 953.72
_chemical_name_common 36G
_chemical_name_systematic
;
 36G
;
_space_group_IT_number 61
_symmetry_cell_setting orthorhombic
_symmetry_Int_Tables_number 61
_symmetry_space_group_name_Hall '-P 2ac 2ab'
_symmetry_space_group_name_H-M 'P b c a'
_atom_sites_solution_hydrogens geom
_atom_sites_solution_primary direct
_atom_sites_solution_secondary difmap
_audit_conform_dict_location ftp://ftp.iucr.org/pub/cif_core.dic
_audit_conform_dict_name cif_core.dic
_audit_conform_dict_version 2.4
_audit_creation_date 2012-06-28T12:59:47-00:00
_audit_creation_method 'WinGX routine CIF_UPDATE'
_audit_update_record
;
2017-03-26 deposited with the CCDC.
2017-05-15 downloaded from the CCDC.
;
_cell_angle_alpha 90
_cell_angle_beta 90
_cell_angle_gamma 90
_cell_formula_units_Z 4
_cell_length_a 14.9694(8)
_cell_length_b 12.3482(6)
_cell_length_c 15.9191(11)
_cell_measurement_reflns_used 555
_cell_measurement_temperature 292(2)
_cell_measurement_theta_max 20
_cell_measurement_theta_min 3
_cell_volume 2942.6(3)
_computing_cell_refinement 'HKL Scalepack (Otwinowski & Minor 1997)'
_computing_data_collection KappaCCD
_computing_data_reduction 'HKL Scalepack (Otwinowski & Minor 1997)'
_computing_molecular_graphics 'maXus, Zortep'
_computing_publication_material 'SHELXL-97 (Sheldrick, 1997)'
_computing_structure_refinement 'SHELXL-97 (Sheldrick, 2008)'
_computing_structure_solution SIR97
_diffrn_ambient_temperature 292(2)
_diffrn_measured_fraction_theta_full 0.994
_diffrn_measured_fraction_theta_max 0.994
_diffrn_measurement_device_type 'Nonius KappaCCD'
_diffrn_measurement_method '\f and \w scans'
_diffrn_radiation_monochromator graphite
_diffrn_radiation_type MoK\a
_diffrn_radiation_wavelength 0.71073
_diffrn_reflns_av_R_equivalents 0.1129
_diffrn_reflns_av_unetI/netI 0.0677
_diffrn_reflns_limit_h_max 15
_diffrn_reflns_limit_h_min -18
_diffrn_reflns_limit_k_max 14
_diffrn_reflns_limit_k_min -11
_diffrn_reflns_limit_l_max 19
_diffrn_reflns_limit_l_min -17
_diffrn_reflns_number 14438
_diffrn_reflns_theta_full 25
_diffrn_reflns_theta_max 25.32
_diffrn_reflns_theta_min 2.49
_diffrn_source 'fine-focus sealed tube'
_exptl_absorpt_coefficient_mu 10.475
_exptl_absorpt_correction_T_max 0.3025
_exptl_absorpt_correction_T_min 0.1452
_exptl_absorpt_correction_type multi-scan
_exptl_absorpt_process_details HKL2008
_exptl_crystal_colour yellow
_exptl_crystal_density_diffrn 2.153
_exptl_crystal_density_method 'not measured'
_exptl_crystal_description block
_exptl_crystal_F_000 1784
_exptl_crystal_size_max 0.3
_exptl_crystal_size_mid 0.25
_exptl_crystal_size_min 0.15
_refine_diff_density_max 1.273
_refine_diff_density_min -2.239
_refine_diff_density_rms 0.174
_refine_ls_extinction_method none
_refine_ls_goodness_of_fit_ref 0.958
_refine_ls_hydrogen_treatment constr
_refine_ls_matrix_type full
_refine_ls_number_parameters 199
_refine_ls_number_reflns 2675
_refine_ls_number_restraints 0
_refine_ls_restrained_S_all 0.958
_refine_ls_R_factor_all 0.1053
_refine_ls_R_factor_gt 0.0465
_refine_ls_shift/su_max 0.001
_refine_ls_shift/su_mean 0
_refine_ls_structure_factor_coef Fsqd
_refine_ls_weighting_details 'calc w=1/[\s^2^(Fo^2^)+(0.0723P)^2^+0.0000P] where P=(Fo^2^+2Fc^2^)/3'
_refine_ls_weighting_scheme calc
_refine_ls_wR_factor_gt 0.1131
_refine_ls_wR_factor_ref 0.1453
_reflns_number_gt 1325
_reflns_number_total 2675
_reflns_threshold_expression >2\s(I)
_cod_data_source_file c7ce00626h2.cif
_cod_data_source_block new
_cod_database_code 7228267

loop_
_symmetry_equiv_pos_as_xyz
'x, y, z'
'-x+1/2, -y, z+1/2'
'x+1/2, -y+1/2, -z'
'-x, y+1/2, -z+1/2'
'-x, -y, -z'
'x-1/2, y, -z-1/2'
'-x-1/2, y-1/2, z'
'x, -y-1/2, z-1/2'

loop_
_atom_site_label
_atom_site_type_symbol
_atom_site_fract_x
_atom_site_fract_y
_atom_site_fract_z
_atom_site_U_iso_or_equiv
_atom_site_adp_type
_atom_site_occupancy
_atom_site_symmetry_multiplicity
_atom_site_calc_flag
_atom_site_refinement_flags
C1 C 0.1514(8) 0.8310(10) 0.1619(8) 0.084(4) Uani 1 1 d .
H1 H 0.0994 0.8432 0.1314 0.101 Uiso 1 1 calc R
C2 C 0.1512(11) 0.7504(9) 0.2220(9) 0.086(5) Uani 1 1 d .
H2 H 0.0997 0.7104 0.2321 0.103 Uiso 1 1 calc R
C3 C 0.2276(12) 0.7302(11) 0.2663(9) 0.093(5) Uani 1 1 d .
H3 H 0.2296 0.6751 0.306 0.111 Uiso 1 1 calc R
C4 C 0.3008(10) 0.7930(12) 0.2509(9) 0.085(4) Uani 1 1 d .
H4 H 0.3531 0.7824 0.2813 0.102 Uiso 1 1 calc R
C5 C 0.2965(7) 0.8724(9) 0.1899(8) 0.063(3) Uani 1 1 d .
C6 C 0.3749(7) 0.9384(9) 0.1697(7) 0.066(3) Uani 1 1 d .
H6 H 0.4262 0.9317 0.2023 0.079 Uiso 1 1 calc R
C7 C 0.4374(6) 1.1240(9) 0.0240(7) 0.058(3) Uani 1 1 d .
C8 C 0.5161(6) 1.1923(9) 0.0011(7) 0.052(3) Uani 1 1 d .
C9 C 0.5988(6) 1.1866(9) 0.0395(7) 0.058(3) Uani 1 1 d .
H9 H 0.6091 1.1352 0.0811 0.07 Uiso 1 1 calc R
C10 C 0.6647(7) 1.2556(8) 0.0168(7) 0.055(3) Uani 1 1 d .
H10 H 0.7199 1.2483 0.043 0.066 Uiso 1 1 calc R
C11 C 0.5757(6) 1.3387(10) -0.0795(7) 0.070(3) Uani 1 1 d .
H11 H 0.5675 1.3909 -0.1209 0.084 Uiso 1 1 calc R
C12 C 0.5056(8) 1.2712(9) -0.0611(8) 0.070(3) Uani 1 1 d .
H12 H 0.4517 1.2779 -0.0897 0.084 Uiso 1 1 calc R
N6 N 0.1217(8) 0.9998(9) -0.1023(7) 0.078(3) Uani 1 1 d .
N7 N 0.0605(7) 1.0423(9) -0.1295(8) 0.097(4) Uani 1 1 d .
N1 N 0.2215(6) 0.8911(8) 0.1459(6) 0.069(3) Uani 1 1 d .
N2 N 0.3745(5) 1.0043(6) 0.1088(5) 0.050(2) Uani 1 1 d .
N3 N 0.4492(5) 1.0636(7) 0.0909(5) 0.054(2) Uani 1 1 d .
N4 N 0.6556(5) 1.3337(7) -0.0410(5) 0.053(2) Uani 1 1 d .
N5 N 0.1848(9) 0.9520(9) -0.0750(8) 0.102(4) Uani 1 1 d .
O1 O 0.3705(4) 1.1327(7) -0.0220(5) 0.082(3) Uani 1 1 d .
O2 O 0.6043(14) 1.0159(18) 0.2066(15) 0.142(9) Uani 0.5 1 d P
H2O H 0.5549 1.0699 0.1997 0.214 Uiso 0.5 1 d PR
H2P H 0.6037 0.9714 0.1516 0.214 Uiso 0.5 1 d PR
Hg1 Hg 0.25103(3) 1.01853(4) 0.03201(3) 0.0670(2) Uani 1 1 d .

loop_
_atom_site_aniso_label
_atom_site_aniso_U_11
_atom_site_aniso_U_22
_atom_site_aniso_U_33
_atom_site_aniso_U_23
_atom_site_aniso_U_13
_atom_site_aniso_U_12
C1 0.080(8) 0.085(10) 0.088(10) -0.003(8) 0.018(7) -0.026(7)
C2 0.097(12) 0.089(10) 0.070(11) -0.001(8) 0.013(8) -0.046(8)
C3 0.110(13) 0.115(12) 0.053(10) 0.011(7) -0.004(8) -0.055(9)
C4 0.086(10) 0.107(10) 0.061(9) 0.001(9) -0.017(8) -0.021(9)
C5 0.068(8) 0.062(7) 0.058(8) -0.003(6) -0.005(6) -0.016(6)
C6 0.071(7) 0.066(8) 0.061(8) 0.010(6) -0.007(6) -0.008(6)
C7 0.039(6) 0.054(7) 0.080(9) -0.002(6) -0.011(5) 0.005(5)
C8 0.045(6) 0.048(6) 0.064(7) 0.000(5) -0.003(5) 0.000(5)
C9 0.046(6) 0.045(6) 0.083(9) 0.007(6) -0.008(5) 0.002(5)
C10 0.045(6) 0.054(7) 0.067(9) -0.002(5) -0.006(5) 0.006(5)
C11 0.048(7) 0.080(9) 0.082(9) 0.017(7) -0.013(6) -0.004(6)
C12 0.040(7) 0.075(8) 0.096(10) 0.004(7) -0.002(6) 0.001(6)
N6 0.083(8) 0.090(8) 0.062(8) 0.001(6) -0.012(6) -0.016(6)
N7 0.066(7) 0.109(9) 0.115(11) 0.021(7) -0.033(7) -0.017(6)
N1 0.059(6) 0.067(6) 0.082(8) -0.002(5) 0.007(5) -0.018(5)
N2 0.045(5) 0.052(5) 0.052(6) -0.004(5) -0.002(4) 0.002(4)
N3 0.046(5) 0.047(5) 0.069(7) 0.008(5) 0.006(4) 0.000(4)
N4 0.050(5) 0.042(5) 0.067(6) -0.006(4) 0.005(4) -0.010(4)
N5 0.116(11) 0.069(7) 0.120(11) -0.026(7) -0.028(8) 0.010(7)
O1 0.050(5) 0.091(7) 0.106(7) 0.043(5) -0.019(4) -0.016(4)
O2 0.126(18) 0.16(2) 0.14(2) 0.068(17) -0.039(16) -0.018(14)
Hg1 0.0442(3) 0.0593(3) 0.0974(5) 0.0136(2) -0.0107(2) -0.0005(2)

loop_
_atom_type_symbol
_atom_type_description
_atom_type_scat_dispersion_real
_atom_type_scat_dispersion_imag
_atom_type_scat_source
C C 0.0033 0.0016 'International Tables Vol C Tables 4.2.6.8 and 6.1.1.4'
H H 0 0 'International Tables Vol C Tables 4.2.6.8 and 6.1.1.4'
N N 0.0061 0.0033 'International Tables Vol C Tables 4.2.6.8 and 6.1.1.4'
O O 0.0106 0.006 'International Tables Vol C Tables 4.2.6.8 and 6.1.1.4'
Hg Hg -2.3894 9.2266 'International Tables Vol C Tables 4.2.6.8 and 6.1.1.4'

loop_
_geom_angle_atom_site_label_1
_geom_angle_atom_site_label_2
_geom_angle_atom_site_label_3
_geom_angle
_geom_angle_site_symmetry_1
_geom_angle_site_symmetry_3
N1 C1 C2 123.0(13) . .
N1 C1 H1 118.5 . .
C2 C1 H1 118.5 . .
C3 C2 C1 119.2(12) . .
C3 C2 H2 120.4 . .
C1 C2 H2 120.4 . .
C4 C3 C2 118.4(13) . .
C4 C3 H3 120.8 . .
C2 C3 H3 120.8 . .
C3 C4 C5 119.5(14) . .
C3 C4 H4 120.3 . .
C5 C4 H4 120.3 . .
N1 C5 C4 121.8(11) . .
N1 C5 C6 117.4(10) . .
C4 C5 C6 120.8(11) . .
N2 C6 C5 121.4(10) . .
N2 C6 H6 119.3 . .
C5 C6 H6 119.3 . .
O1 C7 N3 129.4(10) . .
O1 C7 C8 116.2(10) . .
N3 C7 C8 114.4(9) . .
C9 C8 C12 116.7(10) . .
C9 C8 C7 124.7(10) . .
C12 C8 C7 118.6(10) . .
C10 C9 C8 120.2(10) . .
C10 C9 H9 119.9 . .
C8 C9 H9 119.9 . .
N4 C10 C9 124.2(10) . .
N4 C10 H10 117.9 . .
C9 C10 H10 117.9 . .
N4 C11 C12 123.8(11) . .
N4 C11 H11 118.1 . .
C12 C11 H11 118.1 . .
C11 C12 C8 119.3(11) . .
C11 C12 H12 120.4 . .
C8 C12 H12 120.4 . .
N7 N6 N5 177.7(14) . .
C1 N1 C5 118.1(11) . .
C1 N1 Hg1 130.9(9) . .
C5 N1 Hg1 110.3(7) . .
C6 N2 N3 120.0(9) . .
C6 N2 Hg1 118.5(7) . .
N3 N2 Hg1 121.5(6) . .
C7 N3 N2 111.3(8) . .
C10 N4 C11 115.8(9) . .
C10 N4 Hg1 117.5(7) . 3_575
C11 N4 Hg1 122.6(7) . 3_575
N6 N5 Hg1 117.8(9) . .
C7 O1 Hg1 109.4(7) . .
H2O O2 H2P 104.8 . .
N5 Hg1 N2 142.6(4) . .
N5 Hg1 N4 93.8(4) . 3_475
N2 Hg1 N4 122.7(3) . 3_475
N5 Hg1 O1 106.4(4) . .
N2 Hg1 O1 68.2(3) . .
N4 Hg1 O1 91.1(3) 3_475 .
N5 Hg1 N1 105.1(4) . .
N2 Hg1 N1 72.0(3) . .
N4 Hg1 N1 110.5(3) 3_475 .
O1 Hg1 N1 140.2(3) . .

loop_
_geom_bond_atom_site_label_1
_geom_bond_atom_site_label_2
_geom_bond_distance
_geom_bond_site_symmetry_2
C1 N1 1.311(12) .
C1 C2 1.380(16) .
C1 H1 0.93 .
C2 C3 1.367(19) .
C2 H2 0.93 .
C3 C4 1.36(2) .
C3 H3 0.93 .
C4 C5 1.382(17) .
C4 H4 0.93 .
C5 N1 1.343(13) .
C5 C6 1.465(13) .
C6 N2 1.266(12) .
C6 H6 0.93 .
C7 O1 1.245(11) .
C7 N3 1.311(12) .
C7 C8 1.494(13) .
C8 C9 1.383(12) .
C8 C12 1.398(16) .
C9 C10 1.352(14) .
C9 H9 0.93 .
C10 N4 1.340(12) .
C10 H10 0.93 .
C11 N4 1.345(11) .
C11 C12 1.372(14) .
C11 H11 0.93 .
C12 H12 0.93 .
N6 N7 1.141(13) .
N6 N5 1.196(14) .
N1 Hg1 2.441(9) .
N2 N3 1.367(10) .
N2 Hg1 2.222(8) .
N4 Hg1 2.321(8) 3_575
N5 Hg1 2.135(11) .
O1 Hg1 2.435(7) .
O2 H2O 1.0017 .
O2 H2P 1.0329 .
Hg1 N4 2.321(8) 3_475
